data_1556952
loop_
_publ_author_name
'Aldrich, Kelly E.'
'Kansal, Dhwani'
'Odom, Aaron L.'

_publ_section_title
;
 Catalyst design insights from modelling a titanium-catalyzed
 multicomponent reaction.
;
_journal_issue 0
_journal_name_full 'Faraday discussions'
_journal_page_first 208
_journal_page_last 230
_journal_paper_doi 10.1039/c9fd00033j
_journal_volume 220
_journal_year 2019
_chemical_formula_moiety 'C23 H30 I2 O2 Ti'
_chemical_formula_sum 'C23 H30 I2 O2 Ti'
_chemical_formula_weight 640.17
_space_group_crystal_system triclinic
_space_group_IT_number 2
_space_group_name_Hall '-P 1'
_space_group_name_H-M_alt 'P -1'
_atom_sites_solution_hydrogens geom
_atom_sites_solution_primary dual
_audit_creation_date 2019-03-25
_audit_creation_method
;
Olex2 1.2
(compiled 2018.05.29 svn.r3508 for OlexSys, GUI svn.r5506)
;
_audit_update_record
;
2019-03-27 deposited with the CCDC.	2019-05-07 downloaded from the CCDC.
;
_cell_angle_alpha 90.518(7)
_cell_angle_beta 92.411(5)
_cell_angle_gamma 95.161(4)
_cell_formula_units_Z 2
_cell_length_a 9.6900(10)
_cell_length_b 9.8844(13)
_cell_length_c 13.151(2)
_cell_measurement_reflns_used 720
_cell_measurement_temperature 173(2)
_cell_measurement_theta_max 68.07
_cell_measurement_theta_min 25.12
_cell_volume 1253.3(3)
_computing_cell_refinement 'SAINT v8.34A (Bruker, 2013)'
_computing_data_collection 'COSMO (BRUKER, V1.61, 2009)'
_computing_data_reduction 'SAINT v8.34A (Bruker, 2013)'
_computing_molecular_graphics 'Olex2 (Dolomanov et al., 2009)'
_computing_publication_material 'Olex2 (Dolomanov et al., 2009)'
_computing_structure_refinement 'ShelXL (Sheldrick, 2015)'
_computing_structure_solution 'ShelXT (Sheldrick, 2015)'
_diffrn_ambient_temperature 173.0
_diffrn_detector_area_resol_mean 8.36
_diffrn_measured_fraction_theta_full 0.967
_diffrn_measured_fraction_theta_max 0.964
_diffrn_measurement_device_type 'Bruker APEX-II CCD'
_diffrn_measurement_method '\f and \w scans'
_diffrn_radiation_monochromator graphite
_diffrn_radiation_type CuK\a
_diffrn_radiation_wavelength 1.54178
_diffrn_reflns_av_R_equivalents 0.1065
_diffrn_reflns_av_unetI/netI 0.0869
_diffrn_reflns_Laue_measured_fraction_full 0.967
_diffrn_reflns_Laue_measured_fraction_max 0.964
_diffrn_reflns_limit_h_max 11
_diffrn_reflns_limit_h_min -11
_diffrn_reflns_limit_k_max 11
_diffrn_reflns_limit_k_min -11
_diffrn_reflns_limit_l_max 15
_diffrn_reflns_limit_l_min -14
_diffrn_reflns_number 15520
_diffrn_reflns_point_group_measured_fraction_full 0.967
_diffrn_reflns_point_group_measured_fraction_max 0.964
_diffrn_reflns_theta_full 67.679
_diffrn_reflns_theta_max 68.154
_diffrn_reflns_theta_min 4.492
_diffrn_source 'sealed tube'
_diffrn_standards_number 0
_exptl_absorpt_coefficient_mu 22.340
_exptl_absorpt_correction_T_max 0.7530
_exptl_absorpt_correction_T_min 0.4177
_exptl_absorpt_correction_type multi-scan
_exptl_absorpt_process_details
'SADABS-2012/1 (Bruker,2012) was used for absorption correction. wR2(int) was 0.1246 before and 0.0743 after correction. The Ratio of minimum to maximum transmission is 0.5547. The \l/2 correction factor is 0.0015.'
_exptl_crystal_colour red
_exptl_crystal_colour_primary red
_exptl_crystal_density_diffrn 1.696
_exptl_crystal_description plate
_exptl_crystal_F_000 624
_exptl_crystal_size_max 0.161
_exptl_crystal_size_mid 0.157
_exptl_crystal_size_min 0.064
_refine_diff_density_max 1.185
_refine_diff_density_min -1.058
_refine_diff_density_rms 0.149
_refine_ls_extinction_method none
_refine_ls_goodness_of_fit_ref 1.026
_refine_ls_hydrogen_treatment constr
_refine_ls_matrix_type full
_refine_ls_number_parameters 261
_refine_ls_number_reflns 4410
_refine_ls_number_restraints 0
_refine_ls_restrained_S_all 1.026
_refine_ls_R_factor_all 0.0767
_refine_ls_R_factor_gt 0.0521
_refine_ls_shift/su_max 0.000
_refine_ls_shift/su_mean 0.000
_refine_ls_structure_factor_coef Fsqd
_refine_ls_weighting_details 'w=1/[\s^2^(Fo^2^)+(0.0596P)^2^+0.9570P] where P=(Fo^2^+2Fc^2^)/3'
_refine_ls_weighting_scheme calc
_refine_ls_wR_factor_gt 0.1240
_refine_ls_wR_factor_ref 0.1365
_reflns_Friedel_coverage 0.000
_reflns_number_gt 3281
_reflns_number_total 4410
_reflns_threshold_expression 'I > 2\s(I)'
_cod_data_source_file c9fd00033j2.cif
_cod_data_source_block early_a
_cod_database_code 1556952
_shelxl_version_number 2013-3
_shelx_space_group_comment
;
The symmetry employed for this shelxl refinement is uniquely defined
by the following loop, which should always be used as a source of
symmetry information in preference to the above space-group names.
They are only intended as comments.
;
_shelx_estimated_absorpt_t_max 0.329
_shelx_estimated_absorpt_t_min 0.123
_olex2_refinement_description
;
1. Fixed Uiso
 At 1.2 times of:
  All C(H) groups, All C(H,H) groups
 At 1.5 times of:
  All C(H,H,H) groups
2.a Secondary CH2 refined with riding coordinates:
 C00G(H00E,H00G)
2.b Aromatic/amide H refined with riding coordinates:
 C00A(H00A), C00F(H00F), C00O(H00T), C00Q(H00X)
2.c Idealised Me refined as rotating group:
 C00E(H00B,H00C,H00D), C00I(H00H,H00I,H00J), C00L(H00K,H00L,H00M), C00M(H00N,
 H00O,H00P), C00N(H00Q,H00R,H00S), C00P(H00U,H00V,H00W), C00R(H00Y,H,HA),
 C00S(H00Z,HB,HC)
;
_olex2_diffrn_ambient_temperature_device 'Oxford Cryosystems'
_olex2_submission_special_instructions 'No special instructions were received'

loop_
_space_group_symop_operation_xyz
'x, y, z'
'-x, -y, -z'

loop_
_atom_site_label
_atom_site_type_symbol
_atom_site_fract_x
_atom_site_fract_y
_atom_site_fract_z
_atom_site_U_iso_or_equiv
_atom_site_adp_type
_atom_site_occupancy
_atom_site_site_symmetry_order
_atom_site_calc_flag
_atom_site_refinement_flags_posn
I001 I 0.06336(6) 0.32430(7) 0.09509(4) 0.04569(19) Uani 1 1 d .
I002 I 0.04048(6) 0.57809(6) 0.35070(4) 0.04517(19) Uani 1 1 d .
Ti03 Ti 0.20781(12) 0.48357(13) 0.22516(9) 0.0241(3) Uani 1 1 d .
O004 O 0.3079(5) 0.6145(5) 0.1633(4) 0.0282(11) Uani 1 1 d .
O005 O 0.3251(5) 0.3909(5) 0.2942(3) 0.0244(10) Uani 1 1 d .
C006 C 0.7137(7) 0.7906(8) 0.1556(5) 0.0264(15) Uani 1 1 d .
C007 C 0.4498(7) 0.3399(7) 0.3160(5) 0.0249(15) Uani 1 1 d .
C008 C 0.4415(6) 0.6743(7) 0.1553(5) 0.0206(14) Uani 1 1 d .
C009 C 0.5517(7) 0.3622(7) 0.2443(5) 0.0249(15) Uani 1 1 d .
C00A C 0.6805(7) 0.3115(8) 0.2644(6) 0.0280(15) Uani 1 1 d .
H00A H 0.7512 0.3258 0.2167 0.034 Uiso 1 1 calc R
C00B C 0.4720(7) 0.2729(7) 0.4078(5) 0.0226(14) Uani 1 1 d .
C00C C 0.7063(8) 0.2407(8) 0.3528(6) 0.0337(17) Uani 1 1 d .
C00D C 0.3611(7) 0.2561(8) 0.4898(5) 0.0256(15) Uani 1 1 d .
C00E C 0.3315(8) 0.3946(8) 0.5295(6) 0.0342(18) Uani 1 1 d .
H00B H 0.4176 0.4427 0.5578 0.051 Uiso 1 1 calc GR
H00C H 0.2638 0.3834 0.5827 0.051 Uiso 1 1 calc GR
H00D H 0.2940 0.4472 0.4736 0.051 Uiso 1 1 calc GR
C00F C 0.6862(7) 0.6524(8) 0.1528(5) 0.0286(16) Uani 1 1 d .
H00F H 0.7613 0.5971 0.1511 0.034 Uiso 1 1 calc R
C00G C 0.5248(7) 0.4363(7) 0.1456(5) 0.0264(15) Uani 1 1 d .
H00E H 0.5851 0.4034 0.0936 0.032 Uiso 1 1 calc R
H00G H 0.4274 0.4117 0.1218 0.032 Uiso 1 1 calc R
C00H C 0.3448(8) 0.9106(8) 0.1449(6) 0.0301(16) Uani 1 1 d .
C00I C 0.2277(8) 0.1772(9) 0.4458(6) 0.0367(19) Uani 1 1 d .
H00H H 0.1928 0.2246 0.3862 0.055 Uiso 1 1 calc GR
H00I H 0.1576 0.1710 0.4975 0.055 Uiso 1 1 calc GR
H00J H 0.2478 0.0856 0.4255 0.055 Uiso 1 1 calc GR
C00J C 0.4632(7) 0.8158(8) 0.1508(5) 0.0247(15) Uani 1 1 d .
C00K C 0.5492(7) 0.5895(8) 0.1524(5) 0.0254(15) Uani 1 1 d .
C00L C 0.8434(9) 0.1846(10) 0.3738(8) 0.050(2) Uani 1 1 d .
H00K H 0.9042 0.2066 0.3174 0.075 Uiso 1 1 calc GR
H00L H 0.8290 0.0857 0.3806 0.075 Uiso 1 1 calc GR
H00M H 0.8866 0.2247 0.4371 0.075 Uiso 1 1 calc GR
C00M C 0.8599(8) 0.8548(9) 0.1617(7) 0.0395(19) Uani 1 1 d .
H00N H 0.8828 0.8899 0.2309 0.059 Uiso 1 1 calc GR
H00O H 0.8694 0.9296 0.1134 0.059 Uiso 1 1 calc GR
H00P H 0.9233 0.7868 0.1449 0.059 Uiso 1 1 calc GR
C00N C 0.2443(8) 0.8673(8) 0.0538(6) 0.0357(18) Uani 1 1 d .
H00Q H 0.2948 0.8728 -0.0092 0.054 Uiso 1 1 calc GR
H00R H 0.1696 0.9280 0.0498 0.054 Uiso 1 1 calc GR
H00S H 0.2046 0.7738 0.0631 0.054 Uiso 1 1 calc GR
C00O C 0.6023(8) 0.2252(8) 0.4228(6) 0.0304(16) Uani 1 1 d .
H00T H 0.6213 0.1795 0.4844 0.036 Uiso 1 1 calc R
C00P C 0.2661(9) 0.9020(9) 0.2446(7) 0.0402(19) Uani 1 1 d .
H00U H 0.2237 0.8091 0.2528 0.060 Uiso 1 1 calc GR
H00V H 0.1937 0.9651 0.2419 0.060 Uiso 1 1 calc GR
H00W H 0.3311 0.9262 0.3023 0.060 Uiso 1 1 calc GR
C00Q C 0.6021(8) 0.8685(8) 0.1521(5) 0.0276(15) Uani 1 1 d .
H00X H 0.6211 0.9644 0.1505 0.033 Uiso 1 1 calc R
C00R C 0.4104(10) 0.1746(10) 0.5810(7) 0.044(2) Uani 1 1 d .
H00Y H 0.4283 0.0835 0.5579 0.067 Uiso 1 1 calc GR
H H 0.3386 0.1673 0.6314 0.067 Uiso 1 1 calc GR
HA H 0.4959 0.2210 0.6118 0.067 Uiso 1 1 calc GR
C00S C 0.3961(9) 1.0578(9) 0.1299(7) 0.041(2) Uani 1 1 d .
H00Z H 0.4554 1.0906 0.1889 0.061 Uiso 1 1 calc GR
HB H 0.3167 1.1123 0.1229 0.061 Uiso 1 1 calc GR
HC H 0.4495 1.0659 0.0683 0.061 Uiso 1 1 calc GR

loop_
_atom_site_aniso_label
_atom_site_aniso_U_11
_atom_site_aniso_U_22
_atom_site_aniso_U_33
_atom_site_aniso_U_23
_atom_site_aniso_U_13
_atom_site_aniso_U_12
I001 0.0333(3) 0.0597(4) 0.0409(3) -0.0073(3) -0.0100(2) -0.0070(2)
I002 0.0353(3) 0.0570(4) 0.0474(3) 0.0108(2) 0.0210(2) 0.0171(2)
Ti03 0.0145(6) 0.0329(7) 0.0248(6) 0.0038(5) 0.0012(4) 0.0012(5)
O004 0.023(3) 0.034(3) 0.027(3) 0.000(2) 0.0026(19) 0.001(2)
O005 0.016(2) 0.037(3) 0.021(2) -0.001(2) -0.0003(17) 0.004(2)
C006 0.022(3) 0.038(4) 0.018(3) 0.005(3) -0.001(2) -0.001(3)
C007 0.021(3) 0.027(4) 0.026(4) -0.004(3) -0.003(3) 0.003(3)
C008 0.014(3) 0.032(4) 0.015(3) 0.005(3) 0.002(2) -0.002(3)
C009 0.024(3) 0.027(4) 0.025(4) -0.007(3) 0.002(3) 0.004(3)
C00A 0.025(4) 0.029(4) 0.032(4) 0.006(3) 0.008(3) 0.006(3)
C00B 0.023(3) 0.026(4) 0.019(3) 0.000(3) 0.000(2) 0.003(3)
C00C 0.021(4) 0.035(5) 0.045(5) 0.003(3) -0.004(3) 0.000(3)
C00D 0.024(3) 0.036(4) 0.016(3) 0.004(3) -0.001(3) 0.000(3)
C00E 0.039(4) 0.039(5) 0.026(4) -0.009(3) 0.012(3) 0.003(3)
C00F 0.019(3) 0.051(5) 0.015(3) 0.004(3) 0.006(2) 0.000(3)
C00G 0.027(4) 0.029(4) 0.024(4) -0.003(3) 0.006(3) 0.000(3)
C00H 0.024(4) 0.034(4) 0.033(4) 0.000(3) -0.002(3) 0.004(3)
C00I 0.024(4) 0.057(6) 0.028(4) 0.001(4) -0.001(3) -0.002(4)
C00J 0.015(3) 0.043(5) 0.017(3) -0.002(3) -0.001(2) 0.002(3)
C00K 0.025(4) 0.040(4) 0.011(3) 0.004(3) 0.004(2) 0.002(3)
C00L 0.035(5) 0.050(6) 0.067(6) 0.014(5) 0.003(4) 0.014(4)
C00M 0.027(4) 0.048(5) 0.043(5) 0.007(4) 0.000(3) -0.001(4)
C00N 0.029(4) 0.032(4) 0.045(5) 0.000(3) -0.014(3) 0.000(3)
C00O 0.028(4) 0.028(4) 0.034(4) 0.005(3) -0.002(3) 0.000(3)
C00P 0.039(5) 0.039(5) 0.044(5) -0.006(4) 0.007(4) 0.007(4)
C00Q 0.028(4) 0.035(4) 0.019(3) 0.006(3) 0.002(3) 0.000(3)
C00R 0.043(5) 0.057(6) 0.035(5) 0.012(4) 0.001(4) 0.013(4)
C00S 0.032(4) 0.036(5) 0.053(5) -0.004(4) -0.004(4) 0.002(4)

loop_
_atom_type_symbol
_atom_type_description
_atom_type_scat_dispersion_real
_atom_type_scat_dispersion_imag
_atom_type_scat_source
C C 0.0181 0.0091 'International Tables Vol C Tables 4.2.6.8 and 6.1.1.4'
H H 0.0000 0.0000 'International Tables Vol C Tables 4.2.6.8 and 6.1.1.4'
I I -0.3257 6.8362 'International Tables Vol C Tables 4.2.6.8 and 6.1.1.4'
O O 0.0492 0.0322 'International Tables Vol C Tables 4.2.6.8 and 6.1.1.4'
Ti Ti 0.2191 1.8069 'International Tables Vol C Tables 4.2.6.8 and 6.1.1.4'

loop_
_geom_angle_atom_site_label_1
_geom_angle_atom_site_label_2
_geom_angle_atom_site_label_3
_geom_angle
I002 Ti03 I001 108.41(5)
O004 Ti03 I001 111.37(17)
O004 Ti03 I002 112.25(17)
O005 Ti03 I001 109.58(17)
O005 Ti03 I002 108.50(16)
O005 Ti03 O004 106.7(2)
C008 O004 Ti03 143.1(5)
C007 O005 Ti03 155.9(5)
C00F C006 C00M 120.9(7)
C00F C006 C00Q 117.7(7)
C00Q C006 C00M 121.4(7)
O005 C007 C009 116.8(6)
O005 C007 C00B 120.1(6)
C009 C007 C00B 123.0(7)
O004 C008 C00J 119.0(6)
O004 C008 C00K 118.0(6)
C00K C008 C00J 123.0(6)
C007 C009 C00A 118.2(7)
C007 C009 C00G 121.8(6)
C00A C009 C00G 120.0(6)
C009 C00A H00A 119.5
C00C C00A C009 121.0(7)
C00C C00A H00A 119.5
C007 C00B C00D 122.6(6)
C00O C00B C007 115.7(6)
C00O C00B C00D 121.7(6)
C00A C00C C00L 121.1(8)
C00A C00C C00O 118.2(7)
C00O C00C C00L 120.7(8)
C00E C00D C00B 109.8(6)
C00E C00D C00I 110.9(6)
C00E C00D C00R 107.5(6)
C00I C00D C00B 110.6(6)
C00R C00D C00B 111.8(6)
C00R C00D C00I 106.3(7)
C00D C00E H00B 109.5
C00D C00E H00C 109.5
C00D C00E H00D 109.5
H00B C00E H00C 109.5
H00B C00E H00D 109.5
H00C C00E H00D 109.5
C006 C00F H00F 119.0
C006 C00F C00K 121.9(7)
C00K C00F H00F 119.0
C009 C00G H00E 108.4
C009 C00G H00G 108.4
H00E C00G H00G 107.5
C00K C00G C009 115.3(6)
C00K C00G H00E 108.4
C00K C00G H00G 108.4
C00N C00H C00J 109.5(6)
C00P C00H C00J 109.6(6)
C00P C00H C00N 109.8(7)
C00S C00H C00J 113.0(6)
C00S C00H C00N 107.2(7)
C00S C00H C00P 107.7(7)
C00D C00I H00H 109.5
C00D C00I H00I 109.5
C00D C00I H00J 109.5
H00H C00I H00I 109.5
H00H C00I H00J 109.5
H00I C00I H00J 109.5
C008 C00J C00H 123.8(6)
C008 C00J C00Q 115.2(6)
C00Q C00J C00H 121.0(7)
C008 C00K C00F 117.3(7)
C008 C00K C00G 123.1(6)
C00F C00K C00G 119.6(7)
C00C C00L H00K 109.5
C00C C00L H00L 109.5
C00C C00L H00M 109.5
H00K C00L H00L 109.5
H00K C00L H00M 109.5
H00L C00L H00M 109.5
C006 C00M H00N 109.5
C006 C00M H00O 109.5
C006 C00M H00P 109.5
H00N C00M H00O 109.5
H00N C00M H00P 109.5
H00O C00M H00P 109.5
C00H C00N H00Q 109.5
C00H C00N H00R 109.5
C00H C00N H00S 109.5
H00Q C00N H00R 109.5
H00Q C00N H00S 109.5
H00R C00N H00S 109.5
C00B C00O H00T 118.1
C00C C00O C00B 123.8(7)
C00C C00O H00T 118.1
C00H C00P H00U 109.5
C00H C00P H00V 109.5
C00H C00P H00W 109.5
H00U C00P H00V 109.5
H00U C00P H00W 109.5
H00V C00P H00W 109.5
C006 C00Q C00J 124.5(7)
C006 C00Q H00X 117.7
C00J C00Q H00X 117.7
C00D C00R H00Y 109.5
C00D C00R H 109.5
C00D C00R HA 109.5
H00Y C00R H 109.5
H00Y C00R HA 109.5
H C00R HA 109.5
C00H C00S H00Z 109.5
C00H C00S HB 109.5
C00H C00S HC 109.5
H00Z C00S HB 109.5
H00Z C00S HC 109.5
HB C00S HC 109.5

loop_
_geom_bond_atom_site_label_1
_geom_bond_atom_site_label_2
_geom_bond_distance
I001 Ti03 2.5917(14)
I002 Ti03 2.5880(13)
Ti03 O004 1.771(5)
Ti03 O005 1.753(5)
O004 C008 1.383(8)
O005 C007 1.371(9)
C006 C00F 1.368(11)
C006 C00M 1.498(10)
C006 C00Q 1.382(11)
C007 C009 1.399(10)
C007 C00B 1.401(10)
C008 C00J 1.398(11)
C008 C00K 1.397(10)
C009 C00A 1.402(10)
C009 C00G 1.520(10)
C00A H00A 0.9500
C00A C00C 1.388(11)
C00B C00D 1.554(9)
C00B C00O 1.394(10)
C00C C00L 1.502(11)
C00C C00O 1.392(11)
C00D C00E 1.516(11)
C00D C00I 1.537(10)
C00D C00R 1.534(11)
C00E H00B 0.9800
C00E H00C 0.9800
C00E H00D 0.9800
C00F H00F 0.9500
C00F C00K 1.414(10)
C00G H00E 0.9900
C00G H00G 0.9900
C00G C00K 1.513(11)
C00H C00J 1.545(10)
C00H C00N 1.544(10)
C00H C00P 1.543(11)
C00H C00S 1.512(12)
C00I H00H 0.9800
C00I H00I 0.9800
C00I H00J 0.9800
C00J C00Q 1.398(10)
C00L H00K 0.9800
C00L H00L 0.9800
C00L H00M 0.9800
C00M H00N 0.9800
C00M H00O 0.9800
C00M H00P 0.9800
C00N H00Q 0.9800
C00N H00R 0.9800
C00N H00S 0.9800
C00O H00T 0.9500
C00P H00U 0.9800
C00P H00V 0.9800
C00P H00W 0.9800
C00Q H00X 0.9500
C00R H00Y 0.9800
C00R H 0.9800
C00R HA 0.9800
C00S H00Z 0.9800
C00S HB 0.9800
C00S HC 0.9800
